data_7200603
loop_
_publ_author_name
'Zhao, Xia-Xia'
'Ma, Jian-Ping'
'Shen, Da-Zhong'
'Dong, Yu-Bin'
'Huang, Ru-Qi'

_publ_section_title
;
 Bird-like spiro-metallacyclic complexes based on a bent oxadiazole
 bridging ligand
;
_journal_issue 7
_journal_name_full CrystEngComm
_journal_page_first 1281
_journal_paper_doi 10.1039/b818753n
_journal_volume 11
_journal_year 2009
_chemical_formula_sum 'C22 H16 Cd N10 O S2'
_chemical_formula_weight 612.97
_chemical_name_systematic
;
?
;
_space_group_IT_number 2
_symmetry_cell_setting triclinic
_symmetry_space_group_name_Hall '-P 1'
_symmetry_space_group_name_H-M 'P -1'
_atom_sites_solution_hydrogens geom
_atom_sites_solution_primary direct
_atom_sites_solution_secondary difmap
_audit_creation_method SHELXL-97
_cell_angle_alpha 82.080(3)
_cell_angle_beta 81.354(3)
_cell_angle_gamma 72.722(3)
_cell_formula_units_Z 2
_cell_length_a 9.915(2)
_cell_length_b 11.385(3)
_cell_length_c 11.494(3)
_cell_measurement_reflns_used 2992
_cell_measurement_temperature 298(2)
_cell_measurement_theta_max 27.406
_cell_measurement_theta_min 2.474
_cell_volume 1218.9(5)
_computing_cell_refinement 'Bruker SMART'
_computing_data_collection 'Bruker SMART'
_computing_data_reduction 'Bruker SAINT'
_computing_molecular_graphics 'Bruker SHELXTL'
_computing_publication_material 'Bruker SHELXTL'
_computing_structure_refinement 'SHELXL-97 (Sheldrick, 1997)'
_computing_structure_solution 'SHELXS-97 (Sheldrick, 1990)'
_diffrn_ambient_temperature 298(2)
_diffrn_measured_fraction_theta_full 0.972
_diffrn_measured_fraction_theta_max 0.972
_diffrn_measurement_device_type 'CCD area detector'
_diffrn_measurement_method 'phi and omega scans'
_diffrn_radiation_monochromator graphite
_diffrn_radiation_source 'fine-focus sealed tube'
_diffrn_radiation_type MoK\a
_diffrn_radiation_wavelength 0.71073
_diffrn_reflns_av_R_equivalents 0.0160
_diffrn_reflns_av_sigmaI/netI 0.0369
_diffrn_reflns_limit_h_max 11
_diffrn_reflns_limit_h_min -7
_diffrn_reflns_limit_k_max 13
_diffrn_reflns_limit_k_min -12
_diffrn_reflns_limit_l_max 13
_diffrn_reflns_limit_l_min -12
_diffrn_reflns_number 5801
_diffrn_reflns_theta_full 25.10
_diffrn_reflns_theta_max 25.10
_diffrn_reflns_theta_min 1.88
_exptl_absorpt_coefficient_mu 1.105
_exptl_absorpt_correction_T_max 0.7696
_exptl_absorpt_correction_T_min 0.5666
_exptl_absorpt_correction_type multi-scan
_exptl_absorpt_process_details sadabs
_exptl_crystal_colour colourless
_exptl_crystal_density_diffrn 1.670
_exptl_crystal_density_method 'not measured'
_exptl_crystal_description block
_exptl_crystal_F_000 612
_exptl_crystal_size_max 0.58
_exptl_crystal_size_mid 0.27
_exptl_crystal_size_min 0.25
_refine_diff_density_max 0.496
_refine_diff_density_min -0.320
_refine_diff_density_rms 0.066
_refine_ls_extinction_method none
_refine_ls_goodness_of_fit_ref 1.030
_refine_ls_hydrogen_treatment constr
_refine_ls_matrix_type full
_refine_ls_number_parameters 325
_refine_ls_number_reflns 4230
_refine_ls_number_restraints 0
_refine_ls_restrained_S_all 1.030
_refine_ls_R_factor_all 0.0359
_refine_ls_R_factor_gt 0.0317
_refine_ls_shift/su_max 0.001
_refine_ls_shift/su_mean 0.000
_refine_ls_structure_factor_coef Fsqd
_refine_ls_weighting_details 'calc w=1/[\s^2^(Fo^2^)+(0.0405P)^2^+0.0805P] where P=(Fo^2^+2Fc^2^)/3'
_refine_ls_weighting_scheme calc
_refine_ls_wR_factor_gt 0.0745
_refine_ls_wR_factor_ref 0.0767
_reflns_number_gt 3809
_reflns_number_total 4230
_reflns_threshold_expression >2sigma(I)
_cod_data_source_file b818753n.txt
_cod_data_source_block 5
_cod_depositor_comments
;
The following automatic conversions were performed:
'_symmetry_cell_setting' value 'Triclinic' changed to 'triclinic'
according to '/home/saulius/struct/CIF-dictionaries/cif_core.dic'
dictionary named 'cif_core.dic' version 2.4.1 from 2010-06-29.

Automatic conversion script
Id: cif_fix_enum 1527 2010-12-29 10:47:43Z saulius 
;
_cod_original_sg_symbol_H-M P-1
_cod_database_code 7200603

loop_
_symmetry_equiv_pos_as_xyz
'x, y, z'
'-x, -y, -z'

loop_
_atom_site_label
_atom_site_type_symbol
_atom_site_fract_x
_atom_site_fract_y
_atom_site_fract_z
_atom_site_U_iso_or_equiv
_atom_site_adp_type
_atom_site_occupancy
_atom_site_symmetry_multiplicity
_atom_site_calc_flag
_atom_site_refinement_flags
_atom_site_disorder_assembly
_atom_site_disorder_group
Cd1 Cd 0.74253(2) 0.97227(2) 0.598627(18) 0.03751(9) Uani 1 1 d . . .
N1 N 0.7541(3) 0.2908(2) 1.0799(2) 0.0488(7) Uani 1 1 d . . .
N2 N 0.8354(3) 0.3324(3) 1.1463(2) 0.0497(7) Uani 1 1 d . . .
N3 N 0.8371(2) 0.8950(2) 0.9720(2) 0.0376(6) Uani 1 1 d . . .
N4 N 0.7544(3) 0.9344(2) 0.8021(2) 0.0407(6) Uani 1 1 d . . .
N5 N 0.5611(3) 0.6554(2) 0.6140(2) 0.0396(6) Uani 1 1 d . . .
N6 N 0.6837(3) 0.7861(2) 0.6006(2) 0.0453(6) Uani 1 1 d . . .
N7 N 0.4977(3) 1.0575(3) 0.6435(2) 0.0499(7) Uani 1 1 d . . .
N8 N 0.9813(3) 0.8587(3) 0.5812(3) 0.0527(7) Uani 1 1 d . . .
N9 N 0.6928(3) 0.9294(2) 0.9978(2) 0.0446(6) Uani 1 1 d . . .
N10 N 0.6776(3) 0.6099(3) 0.5382(2) 0.0506(7) Uani 1 1 d . . .
C1 C 0.7084(3) 0.3799(3) 1.0014(3) 0.0392(7) Uani 1 1 d . . .
C2 C 0.6200(3) 0.3817(3) 0.9108(3) 0.0376(7) Uani 1 1 d . . .
C3 C 0.5703(3) 0.2797(3) 0.9091(3) 0.0480(8) Uani 1 1 d . . .
H3 H 0.5935 0.2123 0.9656 0.058 Uiso 1 1 calc R . .
C4 C 0.4870(4) 0.2785(3) 0.8240(3) 0.0521(9) Uani 1 1 d . . .
H4 H 0.4534 0.2105 0.8236 0.063 Uiso 1 1 calc R . .
C5 C 0.4530(3) 0.3770(3) 0.7397(3) 0.0453(8) Uani 1 1 d . . .
H5 H 0.3984 0.3745 0.6815 0.054 Uiso 1 1 calc R . .
C6 C 0.4996(3) 0.4806(3) 0.7406(3) 0.0386(7) Uani 1 1 d . . .
C7 C 0.5839(3) 0.4817(3) 0.8266(3) 0.0387(7) Uani 1 1 d . . .
H7 H 0.6164 0.5502 0.8276 0.046 Uiso 1 1 calc R . .
C8 C 0.4532(3) 0.5894(3) 0.6509(3) 0.0479(8) Uani 1 1 d . . .
H8A H 0.4318 0.5608 0.5820 0.057 Uiso 1 1 calc R . .
H8B H 0.3666 0.6462 0.6843 0.057 Uiso 1 1 calc R . .
C9 C 0.5672(3) 0.7580(3) 0.6499(3) 0.0454(8) Uani 1 1 d . . .
H9 H 0.4986 0.8045 0.7029 0.055 Uiso 1 1 calc R . .
C10 C 0.7461(4) 0.6934(3) 0.5324(3) 0.0498(8) Uani 1 1 d . . .
H10 H 0.8316 0.6887 0.4846 0.060 Uiso 1 1 calc R . .
C11 C 0.8304(3) 0.4442(3) 1.1026(3) 0.0400(7) Uani 1 1 d . . .
C12 C 0.8958(3) 0.5286(3) 1.1407(3) 0.0392(7) Uani 1 1 d . . .
C13 C 0.8799(3) 0.6476(3) 1.0846(3) 0.0391(7) Uani 1 1 d . . .
H13 H 0.8281 0.6735 1.0201 0.047 Uiso 1 1 calc R . .
C14 C 0.9405(3) 0.7277(3) 1.1237(3) 0.0389(7) Uani 1 1 d . . .
C15 C 0.9286(3) 0.8567(3) 1.0659(3) 0.0454(8) Uani 1 1 d . . .
H15A H 0.8925 0.9140 1.1260 0.054 Uiso 1 1 calc R . .
H15B H 1.0229 0.8623 1.0338 0.054 Uiso 1 1 calc R . .
C16 C 1.0173(3) 0.6871(3) 1.2203(3) 0.0500(8) Uani 1 1 d . . .
H16 H 1.0575 0.7404 1.2481 0.060 Uiso 1 1 calc R . .
C17 C 1.0347(4) 0.5699(4) 1.2752(3) 0.0554(9) Uani 1 1 d . . .
H17 H 1.0880 0.5442 1.3389 0.066 Uiso 1 1 calc R . .
C18 C 0.9746(3) 0.4897(3) 1.2375(3) 0.0503(8) Uani 1 1 d . . .
H18 H 0.9859 0.4104 1.2758 0.060 Uiso 1 1 calc R . .
C19 C 0.6495(3) 0.9516(3) 0.8924(3) 0.0430(7) Uani 1 1 d . . .
H19 H 0.5538 0.9772 0.8811 0.052 Uiso 1 1 calc R . .
C20 C 0.8707(3) 0.8982(3) 0.8558(3) 0.0414(7) Uani 1 1 d . . .
H20 H 0.9630 0.8778 0.8176 0.050 Uiso 1 1 calc R . .
C21 C 0.3874(3) 1.0425(3) 0.6433(3) 0.0402(7) Uani 1 1 d . . .
C22 C 1.0812(3) 0.8356(3) 0.5142(3) 0.0405(7) Uani 1 1 d . . .
O1 O 0.7520(2) 0.48088(18) 1.00941(17) 0.0378(5) Uani 1 1 d . . .
S1 S 1.22476(9) 0.80146(8) 0.41845(8) 0.0510(2) Uani 1 1 d . . .
S2 S 0.23298(9) 1.01661(9) 0.64297(7) 0.0506(2) Uani 1 1 d . . .

loop_
_atom_site_aniso_label
_atom_site_aniso_U_11
_atom_site_aniso_U_22
_atom_site_aniso_U_33
_atom_site_aniso_U_23
_atom_site_aniso_U_13
_atom_site_aniso_U_12
Cd1 0.03450(14) 0.04705(15) 0.03307(14) 0.00048(10) -0.00490(9) -0.01619(10)
N1 0.0499(17) 0.0428(16) 0.0514(17) 0.0041(13) -0.0106(13) -0.0111(13)
N2 0.0506(17) 0.0471(17) 0.0470(17) 0.0066(13) -0.0117(13) -0.0090(13)
N3 0.0374(14) 0.0405(14) 0.0334(14) -0.0042(11) -0.0044(11) -0.0080(11)
N4 0.0357(14) 0.0492(16) 0.0327(14) -0.0012(12) -0.0034(11) -0.0068(12)
N5 0.0443(15) 0.0417(15) 0.0340(14) 0.0028(11) -0.0062(11) -0.0162(12)
N6 0.0462(16) 0.0500(16) 0.0412(15) -0.0033(13) 0.0012(12) -0.0195(13)
N7 0.0391(16) 0.0621(19) 0.0539(18) -0.0156(14) -0.0067(13) -0.0171(14)
N8 0.0359(15) 0.0641(19) 0.0530(18) 0.0032(15) 0.0001(13) -0.0132(14)
N9 0.0424(15) 0.0499(16) 0.0349(15) -0.0038(12) 0.0008(12) -0.0056(12)
N10 0.0564(18) 0.0516(17) 0.0436(16) -0.0093(13) 0.0056(13) -0.0184(14)
C1 0.0378(17) 0.0346(16) 0.0413(17) -0.0005(14) -0.0016(13) -0.0072(13)
C2 0.0373(16) 0.0370(16) 0.0373(17) -0.0040(13) -0.0007(13) -0.0103(13)
C3 0.053(2) 0.0358(17) 0.052(2) 0.0012(15) -0.0020(16) -0.0118(15)
C4 0.058(2) 0.0426(19) 0.063(2) -0.0091(17) -0.0029(18) -0.0247(17)
C5 0.0441(18) 0.053(2) 0.0438(19) -0.0125(16) -0.0005(14) -0.0203(16)
C6 0.0350(16) 0.0435(18) 0.0377(17) -0.0035(14) 0.0025(13) -0.0153(14)
C7 0.0407(17) 0.0356(16) 0.0427(18) -0.0041(14) -0.0025(13) -0.0163(13)
C8 0.0451(19) 0.058(2) 0.0459(19) 0.0052(16) -0.0102(15) -0.0242(16)
C9 0.050(2) 0.0418(18) 0.0401(18) -0.0017(14) 0.0025(15) -0.0114(15)
C10 0.0443(19) 0.054(2) 0.048(2) -0.0032(17) 0.0044(15) -0.0143(16)
C11 0.0332(16) 0.0461(19) 0.0344(17) 0.0009(14) -0.0021(13) -0.0045(14)
C12 0.0316(16) 0.0486(18) 0.0322(16) -0.0017(14) -0.0025(12) -0.0050(14)
C13 0.0335(16) 0.0524(19) 0.0287(15) -0.0030(14) -0.0065(12) -0.0073(14)
C14 0.0325(16) 0.0507(19) 0.0304(16) -0.0070(14) -0.0028(12) -0.0061(14)
C15 0.0490(19) 0.052(2) 0.0395(18) -0.0091(15) -0.0126(14) -0.0143(15)
C16 0.0457(19) 0.064(2) 0.0414(19) -0.0039(17) -0.0158(15) -0.0126(17)
C17 0.049(2) 0.075(3) 0.0395(19) 0.0015(18) -0.0224(15) -0.0087(18)
C18 0.0456(19) 0.060(2) 0.0395(18) 0.0069(16) -0.0117(15) -0.0077(16)
C19 0.0358(17) 0.0438(18) 0.0430(19) 0.0016(15) -0.0044(14) -0.0041(14)
C20 0.0379(17) 0.0472(19) 0.0357(17) -0.0039(14) 0.0004(13) -0.0091(14)
C21 0.0436(19) 0.0453(18) 0.0294(16) -0.0057(13) -0.0056(13) -0.0075(15)
C22 0.0389(18) 0.0462(18) 0.0398(18) 0.0011(14) -0.0114(14) -0.0161(14)
O1 0.0390(12) 0.0354(11) 0.0373(11) 0.0034(9) -0.0082(9) -0.0088(9)
S1 0.0476(5) 0.0511(5) 0.0547(5) -0.0137(4) 0.0077(4) -0.0175(4)
S2 0.0440(5) 0.0804(6) 0.0347(4) -0.0061(4) -0.0019(3) -0.0300(4)

loop_
_atom_type_symbol
_atom_type_description
_atom_type_scat_dispersion_real
_atom_type_scat_dispersion_imag
_atom_type_scat_source
C C 0.0033 0.0016 'International Tables Vol C Tables 4.2.6.8 and 6.1.1.4'
H H 0.0000 0.0000 'International Tables Vol C Tables 4.2.6.8 and 6.1.1.4'
N N 0.0061 0.0033 'International Tables Vol C Tables 4.2.6.8 and 6.1.1.4'
O O 0.0106 0.0060 'International Tables Vol C Tables 4.2.6.8 and 6.1.1.4'
S S 0.1246 0.1234 'International Tables Vol C Tables 4.2.6.8 and 6.1.1.4'
Cd Cd -0.8075 1.2024 'International Tables Vol C Tables 4.2.6.8 and 6.1.1.4'

loop_
_geom_angle_atom_site_label_1
_geom_angle_atom_site_label_2
_geom_angle_atom_site_label_3
_geom_angle
_geom_angle_site_symmetry_1
_geom_angle_site_symmetry_3
_geom_angle_publ_flag
N8 Cd1 N4 85.32(9) . . ?
N8 Cd1 N7 169.43(10) . . ?
N4 Cd1 N7 86.99(9) . . ?
N8 Cd1 N6 88.24(10) . . ?
N4 Cd1 N6 89.91(9) . . ?
N7 Cd1 N6 84.50(10) . . ?
N8 Cd1 S1 98.81(7) . 2_776 ?
N4 Cd1 S1 94.88(7) . 2_776 ?
N7 Cd1 S1 89.06(7) . 2_776 ?
N6 Cd1 S1 171.76(7) . 2_776 ?
N8 Cd1 S2 85.88(7) . 2_676 ?
N4 Cd1 S2 170.55(6) . 2_676 ?
N7 Cd1 S2 101.27(7) . 2_676 ?
N6 Cd1 S2 86.37(7) . 2_676 ?
S1 Cd1 S2 89.87(3) 2_776 2_676 ?
C1 N1 N2 106.4(3) . . ?
C11 N2 N1 106.4(3) . . ?
C20 N3 N9 109.6(2) . . ?
C20 N3 C15 129.8(3) . . ?
N9 N3 C15 120.6(2) . . ?
C20 N4 C19 103.2(3) . . ?
C20 N4 Cd1 126.7(2) . . ?
C19 N4 Cd1 130.0(2) . . ?
C9 N5 N10 110.1(2) . . ?
C9 N5 C8 128.2(3) . . ?
N10 N5 C8 121.5(3) . . ?
C9 N6 C10 102.3(3) . . ?
C9 N6 Cd1 128.4(2) . . ?
C10 N6 Cd1 128.0(2) . . ?
C21 N7 Cd1 144.4(3) . . ?
C22 N8 Cd1 142.3(3) . . ?
C19 N9 N3 102.3(2) . . ?
C10 N10 N5 101.7(3) . . ?
N1 C1 O1 112.5(3) . . ?
N1 C1 C2 127.4(3) . . ?
O1 C1 C2 120.1(3) . . ?
C7 C2 C3 119.4(3) . . ?
C7 C2 C1 121.9(3) . . ?
C3 C2 C1 118.7(3) . . ?
C4 C3 C2 120.0(3) . . ?
C4 C3 H3 120.0 . . ?
C2 C3 H3 120.0 . . ?
C5 C4 C3 120.5(3) . . ?
C5 C4 H4 119.8 . . ?
C3 C4 H4 119.8 . . ?
C4 C5 C6 120.5(3) . . ?
C4 C5 H5 119.8 . . ?
C6 C5 H5 119.8 . . ?
C5 C6 C7 119.0(3) . . ?
C5 C6 C8 118.8(3) . . ?
C7 C6 C8 122.2(3) . . ?
C2 C7 C6 120.6(3) . . ?
C2 C7 H7 119.7 . . ?
C6 C7 H7 119.7 . . ?
N5 C8 C6 112.7(3) . . ?
N5 C8 H8A 109.0 . . ?
C6 C8 H8A 109.0 . . ?
N5 C8 H8B 109.0 . . ?
C6 C8 H8B 109.0 . . ?
H8A C8 H8B 107.8 . . ?
N5 C9 N6 110.6(3) . . ?
N5 C9 H9 124.7 . . ?
N6 C9 H9 124.7 . . ?
N10 C10 N6 115.1(3) . . ?
N10 C10 H10 122.4 . . ?
N6 C10 H10 122.4 . . ?
N2 C11 O1 112.0(3) . . ?
N2 C11 C12 128.2(3) . . ?
O1 C11 C12 119.9(3) . . ?
C13 C12 C18 119.5(3) . . ?
C13 C12 C11 121.5(3) . . ?
C18 C12 C11 119.0(3) . . ?
C14 C13 C12 120.7(3) . . ?
C14 C13 H13 119.7 . . ?
C12 C13 H13 119.7 . . ?
C13 C14 C16 118.7(3) . . ?
C13 C14 C15 123.2(3) . . ?
C16 C14 C15 118.1(3) . . ?
N3 C15 C14 114.5(3) . . ?
N3 C15 H15A 108.6 . . ?
C14 C15 H15A 108.6 . . ?
N3 C15 H15B 108.6 . . ?
C14 C15 H15B 108.6 . . ?
H15A C15 H15B 107.6 . . ?
C17 C16 C14 121.0(3) . . ?
C17 C16 H16 119.5 . . ?
C14 C16 H16 119.5 . . ?
C16 C17 C18 120.8(3) . . ?
C16 C17 H17 119.6 . . ?
C18 C17 H17 119.6 . . ?
C17 C18 C12 119.2(3) . . ?
C17 C18 H18 120.4 . . ?
C12 C18 H18 120.4 . . ?
N9 C19 N4 114.7(3) . . ?
N9 C19 H19 122.6 . . ?
N4 C19 H19 122.6 . . ?
N4 C20 N3 110.2(3) . . ?
N4 C20 H20 124.9 . . ?
N3 C20 H20 124.9 . . ?
N7 C21 S2 178.3(3) . . ?
N8 C22 S1 179.7(4) . . ?
C1 O1 C11 102.8(2) . . ?
C22 S1 Cd1 93.32(11) . 2_776 ?
C21 S2 Cd1 93.48(10) . 2_676 ?

loop_
_geom_bond_atom_site_label_1
_geom_bond_atom_site_label_2
_geom_bond_distance
_geom_bond_site_symmetry_2
_geom_bond_publ_flag
Cd1 N8 2.329(3) . ?
Cd1 N4 2.334(2) . ?
Cd1 N7 2.337(3) . ?
Cd1 N6 2.356(3) . ?
Cd1 S1 2.6678(10) 2_776 ?
Cd1 S2 2.7395(10) 2_676 ?
N1 C1 1.282(4) . ?
N1 N2 1.403(4) . ?
N2 C11 1.292(4) . ?
N3 C20 1.325(4) . ?
N3 N9 1.364(3) . ?
N3 C15 1.452(4) . ?
N4 C20 1.320(4) . ?
N4 C19 1.345(4) . ?
N5 C9 1.312(4) . ?
N5 N10 1.352(3) . ?
N5 C8 1.464(4) . ?
N6 C9 1.316(4) . ?
N6 C10 1.343(4) . ?
N7 C21 1.157(4) . ?
N8 C22 1.147(4) . ?
N9 C19 1.313(4) . ?
N10 C10 1.313(4) . ?
C1 O1 1.361(3) . ?
C1 C2 1.454(4) . ?
C2 C7 1.385(4) . ?
C2 C3 1.393(4) . ?
C3 C4 1.376(5) . ?
C3 H3 0.9300 . ?
C4 C5 1.373(5) . ?
C4 H4 0.9300 . ?
C5 C6 1.390(4) . ?
C5 H5 0.9300 . ?
C6 C7 1.390(4) . ?
C6 C8 1.505(4) . ?
C7 H7 0.9300 . ?
C8 H8A 0.9700 . ?
C8 H8B 0.9700 . ?
C9 H9 0.9300 . ?
C10 H10 0.9300 . ?
C11 O1 1.363(4) . ?
C11 C12 1.452(4) . ?
C12 C13 1.392(4) . ?
C12 C18 1.401(4) . ?
C13 C14 1.383(4) . ?
C13 H13 0.9300 . ?
C14 C16 1.390(4) . ?
C14 C15 1.505(4) . ?
C15 H15A 0.9700 . ?
C15 H15B 0.9700 . ?
C16 C17 1.368(5) . ?
C16 H16 0.9300 . ?
C17 C18 1.375(5) . ?
C17 H17 0.9300 . ?
C18 H18 0.9300 . ?
C19 H19 0.9300 . ?
C20 H20 0.9300 . ?
C21 S2 1.643(3) . ?
C22 S1 1.646(3) . ?
S1 Cd1 2.6678(10) 2_776 ?
S2 Cd1 2.7395(10) 2_676 ?

loop_
_geom_torsion_atom_site_label_1
_geom_torsion_atom_site_label_2
_geom_torsion_atom_site_label_3
_geom_torsion_atom_site_label_4
_geom_torsion
_geom_torsion_site_symmetry_1
_geom_torsion_site_symmetry_2
_geom_torsion_site_symmetry_3
_geom_torsion_site_symmetry_4
_geom_torsion_publ_flag
C1 N1 N2 C11 0.7(3) . . . . ?
N8 Cd1 N4 C20 17.4(3) . . . . ?
N7 Cd1 N4 C20 -169.8(3) . . . . ?
N6 Cd1 N4 C20 105.7(3) . . . . ?
S1 Cd1 N4 C20 -81.0(3) 2_776 . . . ?
S2 Cd1 N4 C20 39.0(6) 2_676 . . . ?
N8 Cd1 N4 C19 -167.9(3) . . . . ?
N7 Cd1 N4 C19 4.8(3) . . . . ?
N6 Cd1 N4 C19 -79.7(3) . . . . ?
S1 Cd1 N4 C19 93.6(3) 2_776 . . . ?
S2 Cd1 N4 C19 -146.4(3) 2_676 . . . ?
N8 Cd1 N6 C9 152.6(3) . . . . ?
N4 Cd1 N6 C9 67.3(3) . . . . ?
N7 Cd1 N6 C9 -19.7(3) . . . . ?
S1 Cd1 N6 C9 -58.4(6) 2_776 . . . ?
S2 Cd1 N6 C9 -121.4(3) 2_676 . . . ?
N8 Cd1 N6 C10 -42.5(3) . . . . ?
N4 Cd1 N6 C10 -127.8(3) . . . . ?
N7 Cd1 N6 C10 145.2(3) . . . . ?
S1 Cd1 N6 C10 106.5(5) 2_776 . . . ?
S2 Cd1 N6 C10 43.5(3) 2_676 . . . ?
N8 Cd1 N7 C21 -64.6(7) . . . . ?
N4 Cd1 N7 C21 -107.9(4) . . . . ?
N6 Cd1 N7 C21 -17.7(4) . . . . ?
S1 Cd1 N7 C21 157.1(4) 2_776 . . . ?
S2 Cd1 N7 C21 67.4(4) 2_676 . . . ?
N4 Cd1 N8 C22 -166.5(4) . . . . ?
N7 Cd1 N8 C22 150.0(5) . . . . ?
N6 Cd1 N8 C22 103.4(4) . . . . ?
S1 Cd1 N8 C22 -72.3(4) 2_776 . . . ?
S2 Cd1 N8 C22 16.9(4) 2_676 . . . ?
C20 N3 N9 C19 -0.2(3) . . . . ?
C15 N3 N9 C19 -177.4(3) . . . . ?
C9 N5 N10 C10 -1.3(3) . . . . ?
C8 N5 N10 C10 -178.0(3) . . . . ?
N2 N1 C1 O1 -0.4(3) . . . . ?
N2 N1 C1 C2 179.6(3) . . . . ?
N1 C1 C2 C7 -176.4(3) . . . . ?
O1 C1 C2 C7 3.6(4) . . . . ?
N1 C1 C2 C3 3.7(5) . . . . ?
O1 C1 C2 C3 -176.4(3) . . . . ?
C7 C2 C3 C4 0.4(5) . . . . ?
C1 C2 C3 C4 -179.7(3) . . . . ?
C2 C3 C4 C5 0.5(5) . . . . ?
C3 C4 C5 C6 -1.5(5) . . . . ?
C4 C5 C6 C7 1.5(5) . . . . ?
C4 C5 C6 C8 -176.6(3) . . . . ?
C3 C2 C7 C6 -0.3(4) . . . . ?
C1 C2 C7 C6 179.7(3) . . . . ?
C5 C6 C7 C2 -0.6(4) . . . . ?
C8 C6 C7 C2 177.4(3) . . . . ?
C9 N5 C8 C6 -100.1(4) . . . . ?
N10 N5 C8 C6 76.1(4) . . . . ?
C5 C6 C8 N5 -147.0(3) . . . . ?
C7 C6 C8 N5 35.0(4) . . . . ?
N10 N5 C9 N6 0.6(4) . . . . ?
C8 N5 C9 N6 177.1(3) . . . . ?
C10 N6 C9 N5 0.3(4) . . . . ?
Cd1 N6 C9 N5 168.2(2) . . . . ?
N5 N10 C10 N6 1.5(4) . . . . ?
C9 N6 C10 N10 -1.2(4) . . . . ?
Cd1 N6 C10 N10 -169.1(2) . . . . ?
N1 N2 C11 O1 -0.8(3) . . . . ?
N1 N2 C11 C12 179.2(3) . . . . ?
N2 C11 C12 C13 -179.6(3) . . . . ?
O1 C11 C12 C13 0.4(4) . . . . ?
N2 C11 C12 C18 -0.7(5) . . . . ?
O1 C11 C12 C18 179.3(3) . . . . ?
C18 C12 C13 C14 -0.3(4) . . . . ?
C11 C12 C13 C14 178.6(3) . . . . ?
C12 C13 C14 C16 -0.1(4) . . . . ?
C12 C13 C14 C15 179.2(3) . . . . ?
C20 N3 C15 C14 -99.6(4) . . . . ?
N9 N3 C15 C14 77.0(3) . . . . ?
C13 C14 C15 N3 5.4(4) . . . . ?
C16 C14 C15 N3 -175.3(3) . . . . ?
C13 C14 C16 C17 0.8(5) . . . . ?
C15 C14 C16 C17 -178.6(3) . . . . ?
C14 C16 C17 C18 -1.1(5) . . . . ?
C16 C17 C18 C12 0.7(5) . . . . ?
C13 C12 C18 C17 0.0(5) . . . . ?
C11 C12 C18 C17 -178.9(3) . . . . ?
N3 N9 C19 N4 -0.2(4) . . . . ?
C20 N4 C19 N9 0.5(4) . . . . ?
Cd1 N4 C19 N9 -175.1(2) . . . . ?
C19 N4 C20 N3 -0.6(3) . . . . ?
Cd1 N4 C20 N3 175.22(19) . . . . ?
N9 N3 C20 N4 0.5(3) . . . . ?
C15 N3 C20 N4 177.4(3) . . . . ?
Cd1 N7 C21 S2 23(10) . . . . ?
Cd1 N8 C22 S1 -147(100) . . . . ?
N1 C1 O1 C11 -0.1(3) . . . . ?
C2 C1 O1 C11 179.9(3) . . . . ?
N2 C11 O1 C1 0.6(3) . . . . ?
C12 C11 O1 C1 -179.4(3) . . . . ?
N8 C22 S1 Cd1 -142(68) . . . 2_776 ?
N7 C21 S2 Cd1 -89(10) . . . 2_676 ?
